data_7226895
loop_
_publ_author_name
'Souli\'e, Marine'
'Carayon, Chantal'
'Saffon, Nathalie'
'Blanc, Sylvie'
'Fery-Forgues, Suzanne'

_publ_section_title
;
 A comparative study of nine berberine salts in the solid state:
 optimization of the photoluminescence and self-association properties
 through the choice of the anion.
;
_journal_issue 43
_journal_name_full 'Physical chemistry chemical physics : PCCP'
_journal_page_first 29999
_journal_page_last 30008
_journal_paper_doi 10.1039/c6cp05848e
_journal_volume 18
_journal_year 2016
_chemical_formula_sum 'C44 H38 B N O4'
_chemical_formula_weight 655.56
_chemical_name_systematic
; 
 ? 
;
_space_group_IT_number 14
_symmetry_cell_setting monoclinic
_symmetry_space_group_name_Hall '-P 2ybc'
_symmetry_space_group_name_H-M 'P 1 21/c 1'
_atom_sites_solution_hydrogens geom
_atom_sites_solution_primary direct
_atom_sites_solution_secondary difmap
_audit_creation_method SHELXL-97
_audit_update_record
;
2016-05-20 deposited with the CCDC.
2016-10-05 downloaded from the CCDC.
;
_cell_angle_alpha 90.00
_cell_angle_beta 101.108(5)
_cell_angle_gamma 90.00
_cell_formula_units_Z 4
_cell_length_a 13.2946(12)
_cell_length_b 11.5487(10)
_cell_length_c 22.664(2)
_cell_measurement_reflns_used 8645
_cell_measurement_temperature 193(2)
_cell_measurement_theta_max 22.42
_cell_measurement_theta_min 3.12
_cell_volume 3414.5(5)
_computing_cell_refinement 'Bruker SAINT'
_computing_data_collection 'Bruker APEX2'
_computing_data_reduction 'Bruker SAINT'
_computing_molecular_graphics 'Bruker SHELXTL'
_computing_publication_material 'Bruker SHELXTL'
_computing_structure_refinement 'SHELXL-97 (Sheldrick, 2008)'
_computing_structure_solution 'SHELXS-97 (Sheldrick, 2008)'
_diffrn_ambient_temperature 193(2)
_diffrn_measured_fraction_theta_full 0.994
_diffrn_measured_fraction_theta_max 0.994
_diffrn_measurement_device_type 'Bruker kappa APEX-II CCD Quazar'
_diffrn_measurement_method 'phi and omega scans'
_diffrn_radiation_monochromator 'multilayer optics'
_diffrn_radiation_source micro-focus
_diffrn_radiation_type MoK\a
_diffrn_radiation_wavelength 0.71073
_diffrn_reflns_av_R_equivalents 0.0616
_diffrn_reflns_av_sigmaI/netI 0.0503
_diffrn_reflns_limit_h_max 17
_diffrn_reflns_limit_h_min -17
_diffrn_reflns_limit_k_max 15
_diffrn_reflns_limit_k_min -15
_diffrn_reflns_limit_l_max 28
_diffrn_reflns_limit_l_min -30
_diffrn_reflns_number 66154
_diffrn_reflns_theta_full 28.28
_diffrn_reflns_theta_max 28.28
_diffrn_reflns_theta_min 5.11
_exptl_absorpt_coefficient_mu 0.080
_exptl_absorpt_correction_T_max 0.9904
_exptl_absorpt_correction_T_min 0.9841
_exptl_absorpt_correction_type multi-scan
_exptl_absorpt_process_details 'SADABS (Bruker-AXs)'
_exptl_crystal_colour orange
_exptl_crystal_density_diffrn 1.275
_exptl_crystal_density_method 'not measured'
_exptl_crystal_description block
_exptl_crystal_F_000 1384
_exptl_crystal_size_max 0.20
_exptl_crystal_size_mid 0.15
_exptl_crystal_size_min 0.12
_refine_diff_density_max 0.237
_refine_diff_density_min -0.311
_refine_diff_density_rms 0.039
_refine_ls_extinction_method none
_refine_ls_goodness_of_fit_ref 1.027
_refine_ls_hydrogen_treatment constr
_refine_ls_matrix_type full
_refine_ls_number_parameters 486
_refine_ls_number_reflns 8426
_refine_ls_number_restraints 85
_refine_ls_restrained_S_all 1.029
_refine_ls_R_factor_all 0.0960
_refine_ls_R_factor_gt 0.0492
_refine_ls_shift/su_max 0.001
_refine_ls_shift/su_mean 0.000
_refine_ls_structure_factor_coef Fsqd
_refine_ls_weighting_details 'calc w=1/[\s^2^(Fo^2^)+(0.0472P)^2^+0.7016P] where P=(Fo^2^+2Fc^2^)/3'
_refine_ls_weighting_scheme calc
_refine_ls_wR_factor_gt 0.1042
_refine_ls_wR_factor_ref 0.1235
_reflns_number_gt 5185
_reflns_number_total 8426
_reflns_threshold_expression >2sigma(I)
_cod_data_source_file c6cp05848e2.cif
_cod_data_source_block BerTPB
_cod_depositor_comments
;
The following automatic conversions were performed:

'_symmetry_cell_setting' value 'Monoclinic' changed to 'monoclinic'
according to
/usr/data/users/saulius/crontab/automatic-downloads/rss-feeds/RSC/lib/dictionaries/cif_core.dic
dictionary named 'cif_core.dic' version 2.4.2 from 2011-04-26.

Automatic conversion script
Id: cif_fix_values 4268 2015-11-12 08:31:59Z antanas 

 Adding full bibliography for 7226893--7226898.cif.
;
_cod_original_sg_symbol_H-M P2(1)/c
_cod_database_code 7226895

loop_
_symmetry_equiv_pos_as_xyz
'x, y, z'
'-x, y+1/2, -z+1/2'
'-x, -y, -z'
'x, -y-1/2, z-1/2'

loop_
_atom_site_label
_atom_site_type_symbol
_atom_site_fract_x
_atom_site_fract_y
_atom_site_fract_z
_atom_site_U_iso_or_equiv
_atom_site_adp_type
_atom_site_occupancy
_atom_site_symmetry_multiplicity
_atom_site_calc_flag
_atom_site_refinement_flags
_atom_site_disorder_assembly
_atom_site_disorder_group
O1 O 0.64698(10) 0.95014(10) 0.00754(6) 0.0538(3) Uani 1 1 d D . .
C3 C 0.52111(14) 0.82856(15) -0.03319(8) 0.0445(4) Uani 1 1 d D . .
C1 C 0.6146(4) 0.9772(4) -0.05525(17) 0.0436(10) Uani 0.762(14) 1 d PDU A 1
H1A H 0.5981 1.0607 -0.0603 0.052 Uiso 0.762(14) 1 calc PR A 1
H1B H 0.6702 0.9593 -0.0773 0.052 Uiso 0.762(14) 1 calc PR A 1
O2 O 0.5264(4) 0.9096(4) -0.07822(12) 0.0505(11) Uani 0.762(14) 1 d PDU A 1
C1' C 0.6310(15) 0.9614(16) -0.0556(6) 0.050(3) Uiso 0.238(14) 1 d PDU A 2
H1C H 0.6970 0.9562 -0.0695 0.060 Uiso 0.238(14) 1 calc PR A 2
H1D H 0.5989 1.0370 -0.0683 0.060 Uiso 0.238(14) 1 calc PR A 2
O2' O 0.5639(11) 0.8676(12) -0.0802(4) 0.046(2) Uani 0.238(14) 1 d PDU A 2
O3 O 0.22340(9) 0.22265(11) 0.08365(5) 0.0508(3) Uani 1 1 d . . .
O4 O 0.09438(9) 0.13624(10) -0.01518(5) 0.0450(3) Uani 1 1 d . B .
N1 N 0.38638(11) 0.52078(13) 0.07283(6) 0.0420(4) Uani 1 1 d D . .
C9 C 0.52169(13) 0.70938(14) 0.07096(7) 0.0381(4) Uani 1 1 d D . .
C7 C 0.4331(2) 0.5850(3) 0.13091(11) 0.0358(8) Uani 0.668(5) 1 d PDU B 1
H7A H 0.3876 0.6494 0.1379 0.043 Uiso 0.668(5) 1 calc PR B 1
H7B H 0.4406 0.5314 0.1656 0.043 Uiso 0.668(5) 1 calc PR B 1
C8 C 0.5360(3) 0.6318(3) 0.12514(12) 0.0351(7) Uani 0.668(5) 1 d PDU B 1
H8A H 0.5829 0.5673 0.1204 0.042 Uiso 0.668(5) 1 calc PR B 1
H8B H 0.5662 0.6760 0.1617 0.042 Uiso 0.668(5) 1 calc PR B 1
C7' C 0.4781(5) 0.5331(5) 0.1239(2) 0.0351(14) Uani 0.332(5) 1 d PDU B 2
H7C H 0.4650 0.4974 0.1613 0.042 Uiso 0.332(5) 1 calc PR B 2
H7D H 0.5404 0.4983 0.1134 0.042 Uiso 0.332(5) 1 calc PR B 2
C8' C 0.4874(6) 0.6623(5) 0.1295(2) 0.0355(14) Uani 0.332(5) 1 d PDU B 2
H8C H 0.5388 0.6832 0.1656 0.043 Uiso 0.332(5) 1 calc PR B 2
H8D H 0.4207 0.6966 0.1334 0.043 Uiso 0.332(5) 1 calc PR B 2
C2 C 0.58846(13) 0.85810(14) 0.01818(8) 0.0379(4) Uani 1 1 d . A .
C4 C 0.45271(15) 0.74097(17) -0.03465(8) 0.0544(5) Uani 1 1 d . A .
H4 H 0.4054 0.7226 -0.0705 0.065 Uiso 1 1 calc R . .
C5 C 0.45432(11) 0.67800(13) 0.01901(7) 0.0313(3) Uani 1 1 d . A .
C6 C 0.38611(11) 0.57811(13) 0.01889(7) 0.0309(3) Uani 1 1 d . A .
C10 C 0.59067(15) 0.80073(15) 0.07082(8) 0.0507(5) Uani 1 1 d . A .
H10 H 0.6375 0.8220 0.1063 0.061 Uiso 1 1 calc R . .
C11 C 0.32263(11) 0.53569(13) -0.03109(7) 0.0313(3) Uani 1 1 d . . .
H11 H 0.3202 0.5743 -0.0684 0.038 Uiso 1 1 calc R B .
C12 C 0.26092(11) 0.43777(13) -0.02977(7) 0.0306(3) Uani 1 1 d . B .
C13 C 0.26665(11) 0.37974(13) 0.02577(7) 0.0315(3) Uani 1 1 d . . .
C14 C 0.33065(13) 0.42686(15) 0.07605(7) 0.0423(4) Uani 1 1 d . B .
H14 H 0.3344 0.3903 0.1139 0.051 Uiso 1 1 calc R . .
C15 C 0.20843(12) 0.27855(14) 0.02971(7) 0.0347(4) Uani 1 1 d . B .
C16 C 0.14521(12) 0.23605(14) -0.02134(7) 0.0359(4) Uani 1 1 d . . .
C17 C 0.13821(13) 0.29625(15) -0.07600(7) 0.0410(4) Uani 1 1 d . B .
H17 H 0.0933 0.2681 -0.1108 0.049 Uiso 1 1 calc R . .
C18 C 0.19395(13) 0.39359(15) -0.08041(7) 0.0404(4) Uani 1 1 d . . .
H18 H 0.1876 0.4320 -0.1180 0.048 Uiso 1 1 calc R B .
C19 C 0.13568(19) 0.2140(2) 0.11154(10) 0.0764(7) Uani 1 1 d . . .
H19A H 0.1199 0.2904 0.1262 0.115 Uiso 1 1 calc R . .
H19B H 0.1503 0.1598 0.1454 0.115 Uiso 1 1 calc R . .
H19C H 0.0768 0.1860 0.0821 0.115 Uiso 1 1 calc R . .
C20 C 0.02982(14) 0.08996(15) -0.06786(8) 0.0476(5) Uani 1 1 d . . .
H20A H -0.0226 0.1471 -0.0843 0.071 Uiso 1 1 calc R B .
H20B H -0.0034 0.0192 -0.0573 0.071 Uiso 1 1 calc R . .
H20C H 0.0713 0.0719 -0.0980 0.071 Uiso 1 1 calc R . .
B1 B 0.25453(13) 0.67222(15) 0.74037(8) 0.0302(4) Uani 1 1 d . . .
C21 C 0.19434(11) 0.54822(13) 0.73797(6) 0.0307(3) Uani 1 1 d . . .
C22 C 0.08786(12) 0.54205(14) 0.71719(7) 0.0353(4) Uani 1 1 d . . .
H22 H 0.0534 0.6089 0.6990 0.042 Uiso 1 1 calc R . .
C23 C 0.03074(13) 0.44354(16) 0.72189(7) 0.0437(4) Uani 1 1 d . . .
H23 H -0.0412 0.4439 0.7074 0.052 Uiso 1 1 calc R . .
C24 C 0.07853(14) 0.34461(16) 0.74764(7) 0.0443(4) Uani 1 1 d . . .
H24 H 0.0399 0.2767 0.7514 0.053 Uiso 1 1 calc R . .
C25 C 0.18282(14) 0.34588(15) 0.76778(7) 0.0420(4) Uani 1 1 d . . .
H25 H 0.2167 0.2781 0.7851 0.050 Uiso 1 1 calc R . .
C26 C 0.23911(13) 0.44573(14) 0.76293(7) 0.0357(4) Uani 1 1 d . . .
H26 H 0.3111 0.4441 0.7772 0.043 Uiso 1 1 calc R . .
C27 C 0.21157(11) 0.74412(13) 0.67721(7) 0.0314(3) Uani 1 1 d . . .
C28 C 0.15075(13) 0.84322(15) 0.67285(8) 0.0430(4) Uani 1 1 d . . .
H28 H 0.1330 0.8734 0.7085 0.052 Uiso 1 1 calc R . .
C29 C 0.11482(15) 0.89996(17) 0.61879(9) 0.0545(5) Uani 1 1 d . . .
H29 H 0.0735 0.9672 0.6183 0.065 Uiso 1 1 calc R . .
C30 C 0.13839(15) 0.85971(18) 0.56611(9) 0.0546(5) Uani 1 1 d . . .
H30 H 0.1144 0.8987 0.5292 0.066 Uiso 1 1 calc R . .
C31 C 0.19717(14) 0.76231(19) 0.56797(8) 0.0532(5) Uani 1 1 d . . .
H31 H 0.2141 0.7328 0.5320 0.064 Uiso 1 1 calc R . .
C32 C 0.23234(13) 0.70623(17) 0.62218(8) 0.0445(4) Uani 1 1 d . . .
H32 H 0.2727 0.6384 0.6219 0.053 Uiso 1 1 calc R . .
C33 C 0.23058(11) 0.74406(13) 0.79899(7) 0.0305(3) Uani 1 1 d . . .
C34 C 0.17906(12) 0.69623(14) 0.84124(7) 0.0348(4) Uani 1 1 d . . .
H34 H 0.1528 0.6198 0.8348 0.042 Uiso 1 1 calc R . .
C35 C 0.16422(13) 0.75524(16) 0.89250(7) 0.0417(4) Uani 1 1 d . . .
H35 H 0.1284 0.7189 0.9199 0.050 Uiso 1 1 calc R . .
C36 C 0.20123(13) 0.86584(16) 0.90346(8) 0.0466(5) Uani 1 1 d . . .
H36 H 0.1935 0.9056 0.9390 0.056 Uiso 1 1 calc R . .
C37 C 0.24987(13) 0.91812(16) 0.86194(8) 0.0456(4) Uani 1 1 d . . .
H37 H 0.2745 0.9952 0.8684 0.055 Uiso 1 1 calc R . .
C38 C 0.26291(12) 0.85910(14) 0.81098(8) 0.0375(4) Uani 1 1 d . . .
H38 H 0.2952 0.8980 0.7827 0.045 Uiso 1 1 calc R . .
C39 C 0.37970(11) 0.65399(13) 0.74620(7) 0.0310(3) Uani 1 1 d . . .
C40 C 0.41899(12) 0.57006(14) 0.71159(7) 0.0363(4) Uani 1 1 d . . .
H40 H 0.3721 0.5194 0.6873 0.044 Uiso 1 1 calc R . .
C41 C 0.52239(12) 0.55752(15) 0.71121(8) 0.0402(4) Uani 1 1 d . . .
H41 H 0.5446 0.4999 0.6867 0.048 Uiso 1 1 calc R . .
C42 C 0.59346(12) 0.62841(15) 0.74637(8) 0.0416(4) Uani 1 1 d . . .
H42 H 0.6645 0.6205 0.7460 0.050 Uiso 1 1 calc R . .
C43 C 0.55952(12) 0.71091(15) 0.78196(8) 0.0401(4) Uani 1 1 d . . .
H43 H 0.6074 0.7604 0.8064 0.048 Uiso 1 1 calc R . .
C44 C 0.45512(12) 0.72185(14) 0.78207(7) 0.0346(4) Uani 1 1 d . . .
H44 H 0.4340 0.7781 0.8077 0.042 Uiso 1 1 calc R . .

loop_
_atom_site_aniso_label
_atom_site_aniso_U_11
_atom_site_aniso_U_22
_atom_site_aniso_U_33
_atom_site_aniso_U_23
_atom_site_aniso_U_13
_atom_site_aniso_U_12
O1 0.0701(9) 0.0467(7) 0.0439(8) -0.0006(6) 0.0095(7) -0.0224(6)
C3 0.0531(11) 0.0490(10) 0.0321(10) 0.0070(8) 0.0099(8) -0.0101(9)
C1 0.051(2) 0.0399(17) 0.0431(15) 0.0022(12) 0.0183(13) -0.0062(17)
O2 0.062(2) 0.0499(18) 0.0376(11) 0.0140(11) 0.0044(11) -0.0182(16)
O2' 0.056(4) 0.046(4) 0.041(3) 0.006(3) 0.019(3) -0.006(3)
O3 0.0543(8) 0.0619(8) 0.0331(7) 0.0172(6) 0.0004(6) -0.0157(6)
O4 0.0495(7) 0.0461(7) 0.0369(7) 0.0011(5) 0.0023(6) -0.0145(6)
N1 0.0436(8) 0.0555(9) 0.0234(7) 0.0075(6) -0.0020(6) -0.0149(7)
C9 0.0517(10) 0.0329(8) 0.0274(9) 0.0003(7) 0.0020(8) -0.0031(7)
C7 0.0459(17) 0.0412(16) 0.0185(12) 0.0007(11) 0.0017(11) -0.0019(14)
C8 0.0388(17) 0.0359(15) 0.0261(13) 0.0018(11) -0.0044(13) -0.0002(12)
C7' 0.037(3) 0.040(3) 0.025(2) 0.003(2) -0.003(2) 0.001(2)
C8' 0.037(3) 0.040(3) 0.027(3) -0.001(2) -0.001(2) 0.001(3)
C2 0.0447(9) 0.0316(8) 0.0384(10) -0.0030(7) 0.0102(8) -0.0034(7)
C4 0.0602(12) 0.0697(13) 0.0289(10) 0.0087(9) -0.0026(9) -0.0278(10)
C5 0.0317(8) 0.0349(8) 0.0276(8) 0.0013(6) 0.0062(7) 0.0018(7)
C6 0.0326(8) 0.0383(8) 0.0224(8) 0.0030(6) 0.0064(6) 0.0029(7)
C10 0.0696(13) 0.0412(10) 0.0346(10) -0.0010(8) -0.0070(9) -0.0160(9)
C11 0.0366(8) 0.0357(8) 0.0216(8) 0.0027(6) 0.0056(7) 0.0029(7)
C12 0.0330(8) 0.0362(8) 0.0229(8) 0.0018(6) 0.0063(6) 0.0042(7)
C13 0.0298(8) 0.0395(9) 0.0247(8) 0.0022(6) 0.0043(6) 0.0010(7)
C14 0.0437(10) 0.0558(11) 0.0251(9) 0.0108(8) 0.0008(7) -0.0128(8)
C15 0.0357(9) 0.0429(9) 0.0255(8) 0.0079(7) 0.0056(7) -0.0001(7)
C16 0.0351(8) 0.0390(9) 0.0332(9) 0.0008(7) 0.0055(7) -0.0022(7)
C17 0.0466(10) 0.0468(10) 0.0261(9) -0.0012(7) -0.0015(7) -0.0057(8)
C18 0.0511(10) 0.0450(10) 0.0226(8) 0.0027(7) 0.0012(7) -0.0056(8)
C19 0.0918(17) 0.0996(18) 0.0436(13) 0.0017(12) 0.0275(12) -0.0373(15)
C20 0.0505(11) 0.0435(10) 0.0448(11) -0.0066(8) -0.0012(9) -0.0068(8)
B1 0.0280(9) 0.0350(9) 0.0276(9) -0.0036(7) 0.0052(7) -0.0001(7)
C21 0.0351(8) 0.0379(8) 0.0195(8) -0.0043(6) 0.0068(6) -0.0017(7)
C22 0.0329(8) 0.0428(9) 0.0302(9) -0.0015(7) 0.0059(7) -0.0037(7)
C23 0.0374(9) 0.0592(11) 0.0342(10) -0.0023(8) 0.0064(8) -0.0140(8)
C24 0.0553(11) 0.0478(10) 0.0323(10) -0.0038(8) 0.0147(8) -0.0187(9)
C25 0.0584(11) 0.0377(9) 0.0312(9) 0.0014(7) 0.0118(8) -0.0020(8)
C26 0.0370(9) 0.0406(9) 0.0290(9) -0.0010(7) 0.0049(7) -0.0013(7)
C27 0.0254(7) 0.0388(9) 0.0307(9) -0.0003(7) 0.0069(6) -0.0058(6)
C28 0.0471(10) 0.0464(10) 0.0361(10) 0.0042(8) 0.0097(8) 0.0039(8)
C29 0.0599(12) 0.0509(11) 0.0508(12) 0.0163(9) 0.0060(10) 0.0054(9)
C30 0.0537(12) 0.0693(13) 0.0388(11) 0.0217(10) 0.0040(9) -0.0126(10)
C31 0.0504(11) 0.0811(14) 0.0289(10) 0.0034(9) 0.0095(8) -0.0054(10)
C32 0.0417(10) 0.0601(11) 0.0317(10) -0.0024(8) 0.0071(8) 0.0032(8)
C33 0.0251(7) 0.0367(8) 0.0279(8) -0.0018(6) 0.0002(6) 0.0019(6)
C34 0.0369(9) 0.0390(9) 0.0273(9) -0.0001(7) 0.0028(7) 0.0042(7)
C35 0.0441(10) 0.0554(11) 0.0256(9) 0.0015(8) 0.0068(7) 0.0109(8)
C36 0.0450(10) 0.0589(12) 0.0329(10) -0.0154(8) -0.0002(8) 0.0150(9)
C37 0.0425(10) 0.0429(10) 0.0481(11) -0.0150(8) 0.0003(9) 0.0018(8)
C38 0.0329(8) 0.0389(9) 0.0400(10) -0.0061(7) 0.0055(7) -0.0006(7)
C39 0.0327(8) 0.0334(8) 0.0268(8) 0.0011(6) 0.0051(7) -0.0006(6)
C40 0.0339(8) 0.0402(9) 0.0348(9) -0.0043(7) 0.0064(7) -0.0006(7)
C41 0.0374(9) 0.0436(10) 0.0414(10) 0.0025(8) 0.0117(8) 0.0072(8)
C42 0.0301(8) 0.0503(10) 0.0448(10) 0.0119(8) 0.0087(8) 0.0048(8)
C43 0.0327(9) 0.0420(9) 0.0425(10) 0.0063(8) -0.0004(7) -0.0035(7)
C44 0.0327(8) 0.0369(9) 0.0327(9) -0.0007(7) 0.0025(7) -0.0002(7)

loop_
_atom_type_symbol
_atom_type_description
_atom_type_scat_dispersion_real
_atom_type_scat_dispersion_imag
_atom_type_scat_source
C C 0.0033 0.0016 'International Tables Vol C Tables 4.2.6.8 and 6.1.1.4'
H H 0.0000 0.0000 'International Tables Vol C Tables 4.2.6.8 and 6.1.1.4'
B B 0.0013 0.0007 'International Tables Vol C Tables 4.2.6.8 and 6.1.1.4'
N N 0.0061 0.0033 'International Tables Vol C Tables 4.2.6.8 and 6.1.1.4'
O O 0.0106 0.0060 'International Tables Vol C Tables 4.2.6.8 and 6.1.1.4'

loop_
_geom_angle_atom_site_label_1
_geom_angle_atom_site_label_2
_geom_angle_atom_site_label_3
_geom_angle
C2 O1 C1' 105.8(6)
C2 O1 C1 105.78(19)
C4 C3 C2 122.18(16)
C4 C3 O2' 126.9(4)
C2 C3 O2' 106.0(4)
C4 C3 O2 127.56(18)
C2 C3 O2 109.77(16)
O2 C1 O1 108.1(3)
C3 O2 C1 104.7(2)
O1 C1' O2' 106.4(10)
C3 O2' C1' 105.3(8)
C15 O3 C19 115.97(15)
C16 O4 C20 117.48(13)
C14 N1 C6 122.17(13)
C14 N1 C7' 114.3(2)
C6 N1 C7' 119.4(2)
C14 N1 C7 119.19(15)
C6 N1 C7 117.14(15)
C5 C9 C10 120.87(15)
C5 C9 C8 119.89(16)
C10 C9 C8 118.19(17)
C5 C9 C8' 112.3(3)
C10 C9 C8' 123.9(2)
C8 C7 N1 109.0(2)
C7 C8 C9 108.2(3)
C8' C7' N1 101.5(5)
C7' C8' C9 107.6(5)
C10 C2 O1 128.12(16)
C10 C2 C3 121.66(15)
O1 C2 C3 110.21(15)
C3 C4 C5 117.63(16)
C9 C5 C4 119.83(15)
C9 C5 C6 120.41(14)
C4 C5 C6 119.75(14)
C11 C6 N1 117.06(14)
C11 C6 C5 124.49(14)
N1 C6 C5 118.44(13)
C2 C10 C9 117.79(16)
C6 C11 C12 122.85(14)
C11 C12 C18 123.84(14)
C11 C12 C13 118.03(14)
C18 C12 C13 118.12(14)
C14 C13 C15 121.74(14)
C14 C13 C12 117.50(14)
C15 C13 C12 120.75(14)
N1 C14 C13 122.32(15)
O3 C15 C16 122.88(14)
O3 C15 C13 117.46(14)
C16 C15 C13 119.50(14)
O4 C16 C15 116.74(14)
O4 C16 C17 124.08(15)
C15 C16 C17 119.18(15)
C18 C17 C16 121.88(15)
C17 C18 C12 120.53(15)
C21 B1 C33 107.34(12)
C21 B1 C39 111.63(12)
C33 B1 C39 110.28(12)
C21 B1 C27 108.94(12)
C33 B1 C27 110.85(12)
C39 B1 C27 107.82(12)
C26 C21 C22 114.62(14)
C26 C21 B1 124.15(14)
C22 C21 B1 120.68(14)
C23 C22 C21 123.27(16)
C24 C23 C22 119.89(16)
C25 C24 C23 118.97(16)
C24 C25 C26 120.44(16)
C25 C26 C21 122.80(15)
C28 C27 C32 113.91(15)
C28 C27 B1 124.82(14)
C32 C27 B1 121.25(14)
C29 C28 C27 123.07(17)
C30 C29 C28 120.64(19)
C31 C30 C29 118.50(17)
C30 C31 C32 120.33(18)
C31 C32 C27 123.55(17)
C34 C33 C38 114.44(14)
C34 C33 B1 123.43(14)
C38 C33 B1 122.11(14)
C35 C34 C33 123.10(16)
C36 C35 C34 120.14(16)
C35 C36 C37 118.82(16)
C36 C37 C38 120.37(17)
C37 C38 C33 123.02(16)
C44 C39 C40 114.00(14)
C44 C39 B1 124.75(13)
C40 C39 B1 121.15(13)
C41 C40 C39 123.41(15)
C42 C41 C40 120.28(16)
C43 C42 C41 118.84(15)
C42 C43 C44 120.11(16)
C43 C44 C39 123.31(15)

loop_
_geom_bond_atom_site_label_1
_geom_bond_atom_site_label_2
_geom_bond_distance
O1 C2 1.3658(19)
O1 C1' 1.411(14)
O1 C1 1.439(4)
C3 C4 1.356(2)
C3 C2 1.368(2)
C3 O2' 1.376(7)
C3 O2 1.396(3)
C1 O2 1.422(4)
C1' O2' 1.446(14)
O3 C15 1.3628(18)
O3 C19 1.433(2)
O4 C16 1.3570(19)
O4 C20 1.433(2)
N1 C14 1.323(2)
N1 C6 1.3897(19)
N1 C7' 1.517(5)
N1 C7 1.534(3)
C9 C5 1.383(2)
C9 C10 1.398(2)
C9 C8 1.502(3)
C9 C8' 1.580(6)
C7 C8 1.499(5)
C7' C8' 1.500(9)
C2 C10 1.360(2)
C4 C5 1.414(2)
C5 C6 1.467(2)
C6 C11 1.366(2)
C11 C12 1.401(2)
C12 C18 1.406(2)
C12 C13 1.415(2)
C13 C14 1.395(2)
C13 C15 1.414(2)
C15 C16 1.383(2)
C16 C17 1.408(2)
C17 C18 1.361(2)
B1 C21 1.636(2)
B1 C33 1.649(2)
B1 C39 1.657(2)
B1 C27 1.658(2)
C21 C26 1.395(2)
C21 C22 1.405(2)
C22 C23 1.383(2)
C23 C24 1.381(3)
C24 C25 1.374(2)
C25 C26 1.390(2)
C27 C28 1.394(2)
C27 C32 1.398(2)
C28 C29 1.390(2)
C29 C30 1.373(3)
C30 C31 1.366(3)
C31 C32 1.388(2)
C33 C34 1.394(2)
C33 C38 1.407(2)
C34 C35 1.393(2)
C35 C36 1.374(3)
C36 C37 1.379(3)
C37 C38 1.381(2)
C39 C44 1.402(2)
C39 C40 1.409(2)
C40 C41 1.384(2)
C41 C42 1.381(2)
C42 C43 1.379(2)
C43 C44 1.394(2)
